data_2023417
loop_
_publ_author_name
'Anilkumar, Hanumaiah'
'Selvanandan, Selvaraj'
'Omkariah, Metikurke Amruthesh'
'Harish Kumar, Mahadevaiah'
'Srinivasa, Hosapalya Thimmaiah'
'Palakshamurthy, Bandrehalli Siddagangaiah'

_publ_section_title
;
 Synthesis, crystal structure, Hirshfeld surface analysis, density
 function theory calculations and photophysical properties of methyl
 4'-[(4-bromobenzo-yl)-oxy]biphenyl-4-carboxyl-ate: a compound with
 bromine&#x22ef;oxygen contacts.
;
_journal_coeditor_code WM5751
_journal_issue 'Pt 3'
_journal_name_full 'Acta crystallographica. Section E, Crystallographic communications'
_journal_page_first 264
_journal_page_last 270
_journal_paper_doi 10.1107/S2056989025001604
_journal_volume 81
_journal_year 2025
_chemical_formula_iupac 'C21 H15 Br O4'
_chemical_formula_moiety 'C21 H15 Br O4'
_chemical_formula_sum 'C21 H15 Br O4'
_chemical_formula_weight 411.24
_chemical_melting_point 460
_chemical_name_systematic
;
Methyl 4'-[(4-bromobenzoyl)oxy]biphenyl-4-carboxylate
;
_space_group_crystal_system orthorhombic
_space_group_IT_number 33
_space_group_name_Hall 'P 2c -2n'
_space_group_name_H-M_alt 'P n a 21'
_symmetry_space_group_name_Hall 'P 2c -2n'
_atom_sites_solution_hydrogens geom
_atom_sites_solution_primary direct
_atom_sites_solution_secondary difmap
_audit_creation_method SHELXL-2019/3
_cell_angle_alpha 90
_cell_angle_beta 90
_cell_angle_gamma 90
_cell_formula_units_Z 4
_cell_length_a 5.9754(8)
_cell_length_b 7.2962(9)
_cell_length_c 39.537(5)
_cell_measurement_reflns_used 4189
_cell_measurement_temperature 300(2)
_cell_measurement_theta_max 30.0
_cell_measurement_theta_min 2.8
_cell_volume 1723.7(4)
_computing_cell_refinement
;
SAINT (Bruker, 2017)
;
_computing_data_collection
;
APEX2 (Bruker, 2017),
;
_computing_data_reduction
;
SAINT (Bruker, 2017)
;
_computing_molecular_graphics
;
Mercury (Macrae <i>et al.</i>,  2020)
;
_computing_publication_material
;
publCIF (Westrip, 2010)
;
_computing_structure_refinement
;
SHELXL (Sheldrick, 2015b)
;
_computing_structure_solution
;
<i>SHELXT</i> (Sheldrick, 2015a)
;
_diffrn_ambient_temperature 300(2)
_diffrn_detector_area_resol_mean 1.02
_diffrn_measured_fraction_theta_full 0.999
_diffrn_measured_fraction_theta_max 0.999
_diffrn_measurement_device_type 'Bruker SMART APEXII CCD'
_diffrn_measurement_method '\f and \W scans'
_diffrn_radiation_monochromator Graphite
_diffrn_radiation_type MoK\a
_diffrn_radiation_wavelength 0.71073
_diffrn_reflns_av_R_equivalents 0.0388
_diffrn_reflns_av_unetI/netI 0.0404
_diffrn_reflns_limit_h_max 8
_diffrn_reflns_limit_h_min -8
_diffrn_reflns_limit_k_max 10
_diffrn_reflns_limit_k_min -10
_diffrn_reflns_limit_l_max 56
_diffrn_reflns_limit_l_min -55
_diffrn_reflns_number 41401
_diffrn_reflns_theta_full 25.242
_diffrn_reflns_theta_max 30.553
_diffrn_reflns_theta_min 2.839
_diffrn_source 'fine-focus sealed tube'
_exptl_absorpt_coefficient_mu 2.409
_exptl_absorpt_correction_T_max 0.601
_exptl_absorpt_correction_T_min 0.152
_exptl_absorpt_correction_type multi-scan
_exptl_absorpt_process_details
;
(SADABS; Krause <i>et al.</i>, 2015)
;
_exptl_crystal_colour colourless
_exptl_crystal_density_diffrn 1.585
_exptl_crystal_description Prism
_exptl_crystal_F_000 832
_exptl_crystal_size_max 0.280
_exptl_crystal_size_mid 0.240
_exptl_crystal_size_min 0.210
_refine_diff_density_max 0.272
_refine_diff_density_min -0.461
_refine_ls_abs_structure_details
;
 Refined as an inversion twin
;
_refine_ls_abs_structure_Flack 0.060(11)
_refine_ls_extinction_method none
_refine_ls_goodness_of_fit_ref 1.047
_refine_ls_hydrogen_treatment constr
_refine_ls_matrix_type full
_refine_ls_number_constraints 0.12
_refine_ls_number_parameters 236
_refine_ls_number_reflns 5204
_refine_ls_number_restraints 1
_refine_ls_restrained_S_all 1.046
_refine_ls_R_factor_all 0.0495
_refine_ls_R_factor_gt 0.0347
_refine_ls_shift/su_max 0.000
_refine_ls_shift/su_mean 0.000
_refine_ls_structure_factor_coef Fsqd
_refine_ls_weighting_details 'w=1/[\s^2^(Fo^2^)+(0.0182P)^2^+0.6795P] where P=(Fo^2^+2Fc^2^)/3'
_refine_ls_weighting_scheme calc
_refine_ls_wR_factor_gt 0.0674
_refine_ls_wR_factor_ref 0.0720
_reflns_number_gt 4189
_reflns_number_total 5204
_reflns_threshold_expression 'I > 2\s(I)'
_cod_data_source_file wm5751.cif
_cod_data_source_block I
_cod_depositor_comments 'Adding full bibliography for 2023417.cif.'
_cod_database_code 2023417
_shelx_space_group_comment
;
The symmetry employed for this shelxl refinement is uniquely defined
by the following loop, which should always be used as a source of
symmetry information in preference to the above space-group names.
They are only intended as comments.
;
_shelx_estimated_absorpt_t_min 0.552
_shelx_estimated_absorpt_t_max 0.632

loop_
_space_group_symop_operation_xyz
'x, y, z'
'-x, -y, z+1/2'
'-x+1/2, y+1/2, z+1/2'
'x+1/2, -y+1/2, z'

loop_
_atom_site_type_symbol
_atom_site_label
_atom_site_fract_x
_atom_site_fract_y
_atom_site_fract_z
_atom_site_U_iso_or_equiv
_atom_site_adp_type
_atom_site_calc_flag
_atom_site_occupancy
_atom_site_disorder_assembly
_atom_site_disorder_group
Br Br1 1.33516(7) 0.54905(5) 0.28015(2) 0.05786(12) Uani d 1 . .
O O2 0.9870(4) 0.5141(3) 0.44334(6) 0.0385(5) Uani d 1 . .
O O1 0.6870(4) 0.3799(4) 0.41979(7) 0.0572(7) Uani d 1 . .
C C21 0.1186(9) 0.5432(8) 0.71793(12) 0.0705(15) Uani d 1 . .
H H21A -0.031918 0.589171 0.717313 0.106 Uiso calc 1 . .
H H21B 0.117386 0.417942 0.725346 0.106 Uiso calc 1 . .
H H21C 0.205866 0.615516 0.733346 0.106 Uiso calc 1 . .
O O4 0.2160(5) 0.5539(4) 0.68434(7) 0.0606(8) Uani d 1 . .
C C20 0.4255(7) 0.4952(5) 0.68076(10) 0.0447(8) Uani d 1 . .
C C17 0.5027(6) 0.5032(5) 0.64515(8) 0.0364(7) Uani d 1 . .
C C18 0.7117(6) 0.4322(5) 0.63731(9) 0.0414(8) Uani d 1 . .
H H18 0.801659 0.385070 0.654425 0.050 Uiso calc 1 . .
C C19 0.7869(5) 0.4308(5) 0.60442(9) 0.0390(7) Uani d 1 . .
H H19 0.927359 0.382180 0.599737 0.047 Uiso calc 1 . .
C C14 0.6585(5) 0.5002(4) 0.57790(8) 0.0304(6) Uani d 1 . .
C C11 0.7408(5) 0.5000(4) 0.54250(8) 0.0296(6) Uani d 1 . .
C C12 0.9405(6) 0.4156(5) 0.53322(8) 0.0375(7) Uani d 1 . .
H H12 1.024510 0.356560 0.549743 0.045 Uiso calc 1 . .
C C13 1.0183(6) 0.4166(5) 0.50024(8) 0.0384(7) Uani d 1 . .
H H13 1.152969 0.359944 0.494794 0.046 Uiso calc 1 . .
C C8 0.8942(5) 0.5024(4) 0.47567(8) 0.0327(6) Uani d 1 . .
C C7 0.8675(6) 0.4483(4) 0.41677(8) 0.0355(7) Uani d 1 . .
C C1 0.9865(6) 0.4774(4) 0.38438(8) 0.0327(6) Uani d 1 . .
C C6 0.8794(6) 0.4209(5) 0.35476(9) 0.0370(8) Uani d 1 . .
H H6 0.738063 0.367892 0.355958 0.044 Uiso calc 1 . .
C C5 0.9820(6) 0.4433(5) 0.32362(8) 0.0424(8) Uani d 1 . .
H H5 0.910596 0.406027 0.303881 0.051 Uiso calc 1 . .
C C4 1.1928(6) 0.5221(5) 0.32236(8) 0.0394(7) Uani d 1 . .
C C10 0.6189(6) 0.5857(5) 0.51662(8) 0.0384(7) Uani d 1 . .
H H10 0.483925 0.642600 0.521791 0.046 Uiso calc 1 . .
C C9 0.6957(6) 0.5876(5) 0.48333(9) 0.0400(8) Uani d 1 . .
H H9 0.613348 0.645774 0.466508 0.048 Uiso calc 1 . .
C C16 0.3731(5) 0.5741(5) 0.61941(9) 0.0370(7) Uani d 1 . .
H H16 0.233589 0.623998 0.624316 0.044 Uiso calc 1 . .
C C15 0.4492(5) 0.5716(5) 0.58628(8) 0.0368(7) Uani d 1 . .
H H15 0.358554 0.618626 0.569238 0.044 Uiso calc 1 . .
C C2 1.1985(5) 0.5553(4) 0.38240(8) 0.0365(7) Uani d 1 . .
H H2 1.272007 0.591248 0.402036 0.044 Uiso calc 1 . .
C C3 1.3003(6) 0.5793(5) 0.35129(9) 0.0389(7) Uani d 1 . .
H H3 1.440710 0.633865 0.349921 0.047 Uiso calc 1 . .
O O3 0.5380(5) 0.4447(5) 0.70399(7) 0.0732(10) Uani d 1 . .

loop_
_atom_site_aniso_label
_atom_site_aniso_U_11
_atom_site_aniso_U_22
_atom_site_aniso_U_33
_atom_site_aniso_U_12
_atom_site_aniso_U_13
_atom_site_aniso_U_23
Br1 0.0637(2) 0.0753(2) 0.03460(15) -0.00193(19) 0.0122(2) 0.0024(2)
O2 0.0385(12) 0.0495(13) 0.0275(10) -0.0062(10) 0.0031(9) -0.0048(9)
O1 0.0510(15) 0.0747(18) 0.0459(15) -0.0271(14) 0.0108(12) -0.0129(14)
C21 0.069(3) 0.101(4) 0.041(3) 0.004(3) 0.015(2) 0.003(2)
O4 0.0532(16) 0.092(2) 0.0369(15) 0.0124(15) 0.0089(12) 0.0039(14)
C20 0.050(2) 0.052(2) 0.0323(16) -0.0042(16) 0.0003(15) -0.0007(14)
C17 0.0399(16) 0.0391(17) 0.0302(14) -0.0033(13) -0.0020(13) -0.0003(13)
C18 0.0397(17) 0.050(2) 0.0351(16) 0.0046(15) -0.0046(13) 0.0008(15)
C19 0.0328(16) 0.050(2) 0.0348(16) 0.0074(14) -0.0039(12) 0.0010(14)
C14 0.0328(13) 0.0256(13) 0.0329(15) -0.0002(12) -0.0010(12) -0.0009(11)
C11 0.0330(14) 0.0247(12) 0.0311(14) -0.0015(11) -0.0005(12) -0.0010(11)
C12 0.0387(16) 0.0393(18) 0.0344(16) 0.0076(14) -0.0010(13) 0.0016(13)
C13 0.0341(16) 0.0447(18) 0.0365(17) 0.0087(14) 0.0033(13) -0.0019(13)
C8 0.0333(15) 0.0322(15) 0.0327(15) -0.0050(12) 0.0044(12) -0.0031(12)
C7 0.0390(17) 0.0326(15) 0.0350(16) -0.0014(13) 0.0023(13) -0.0030(13)
C1 0.0381(15) 0.0279(14) 0.0322(15) 0.0001(12) -0.0005(12) -0.0015(12)
C6 0.0348(16) 0.0366(16) 0.039(2) -0.0028(12) -0.0020(14) -0.0031(14)
C5 0.0446(18) 0.0495(19) 0.0329(17) -0.0003(15) -0.0052(14) -0.0044(14)
C4 0.0452(19) 0.0421(17) 0.0308(16) 0.0024(14) 0.0037(13) 0.0025(13)
C10 0.0381(16) 0.0432(18) 0.0339(16) 0.0130(14) 0.0028(13) 0.0005(13)
C9 0.0434(19) 0.0443(19) 0.0323(15) 0.0120(15) -0.0019(13) 0.0055(13)
C16 0.0296(16) 0.0448(19) 0.0367(16) 0.0039(13) 0.0019(12) 0.0009(14)
C15 0.0353(15) 0.0430(18) 0.0322(15) 0.0051(14) -0.0030(12) 0.0058(13)
C2 0.0357(16) 0.0411(17) 0.0327(15) -0.0014(13) -0.0026(12) -0.0019(13)
C3 0.0340(16) 0.0447(18) 0.0379(17) -0.0030(13) 0.0047(13) 0.0006(14)
O3 0.0623(19) 0.125(3) 0.0323(14) 0.0227(19) -0.0003(13) 0.0077(16)

loop_
_atom_type_symbol
_atom_type_description
_atom_type_scat_dispersion_real
_atom_type_scat_dispersion_imag
_atom_type_scat_source
C C 0.0033 0.0016 'International Tables Vol C Tables 4.2.6.8 and 6.1.1.4'
H H 0.0000 0.0000 'International Tables Vol C Tables 4.2.6.8 and 6.1.1.4'
O O 0.0106 0.0060 'International Tables Vol C Tables 4.2.6.8 and 6.1.1.4'
Br Br -0.2901 2.4595 'International Tables Vol C Tables 4.2.6.8 and 6.1.1.4'

loop_
_geom_angle_atom_site_label_1
_geom_angle_atom_site_label_2
_geom_angle_atom_site_label_3
_geom_angle_site_symmetry_1
_geom_angle_site_symmetry_3
_geom_angle
_geom_angle_publ_flag
C7 O2 C8 . . 118.6(3) ?
O4 C21 H21A . . 109.5 ?
O4 C21 H21B . . 109.5 ?
H21A C21 H21B . . 109.5 ?
O4 C21 H21C . . 109.5 ?
H21A C21 H21C . . 109.5 ?
H21B C21 H21C . . 109.5 ?
C20 O4 C21 . . 117.2(3) ?
O3 C20 O4 . . 123.1(4) ?
O3 C20 C17 . . 124.5(4) ?
O4 C20 C17 . . 112.4(3) ?
C16 C17 C18 . . 118.7(3) ?
C16 C17 C20 . . 122.7(3) ?
C18 C17 C20 . . 118.5(3) ?
C19 C18 C17 . . 120.5(3) ?
C19 C18 H18 . . 119.7 ?
C17 C18 H18 . . 119.7 ?
C18 C19 C14 . . 121.9(3) ?
C18 C19 H19 . . 119.0 ?
C14 C19 H19 . . 119.1 ?
C19 C14 C15 . . 116.8(3) ?
C19 C14 C11 . . 121.8(3) ?
C15 C14 C11 . . 121.4(3) ?
C12 C11 C10 . . 116.7(3) ?
C12 C11 C14 . . 122.2(3) ?
C10 C11 C14 . . 121.1(3) ?
C13 C12 C11 . . 122.3(3) ?
C13 C12 H12 . . 118.9 ?
C11 C12 H12 . . 118.9 ?
C8 C13 C12 . . 119.2(3) ?
C8 C13 H13 . . 120.4 ?
C12 C13 H13 . . 120.4 ?
C9 C8 C13 . . 121.1(3) ?
C9 C8 O2 . 1 121.2(3) ?
C13 C8 O2 . 1 117.4(3) ?
C9 C8 O2 . . 121.2(3) ?
C13 C8 O2 . . 117.4(3) ?
O1 C7 O2 . . 123.0(3) ?
O1 C7 C1 . . 125.5(3) ?
O2 C7 C1 . . 111.5(3) ?
C2 C1 C6 . . 119.4(3) ?
C2 C1 C7 . . 123.0(3) ?
C6 C1 C7 . . 117.6(3) ?
C5 C6 C1 . . 120.5(3) ?
C5 C6 H6 . . 119.7 ?
C1 C6 H6 . . 119.7 ?
C6 C5 C4 . . 118.9(3) ?
C6 C5 H5 . . 120.6 ?
C4 C5 H5 . . 120.6 ?
C3 C4 C5 . . 121.4(3) ?
C3 C4 Br1 . . 119.6(3) ?
C5 C4 Br1 . . 119.1(3) ?
C9 C10 C11 . . 121.5(3) ?
C9 C10 H10 . . 119.3 ?
C11 C10 H10 . . 119.3 ?
C8 C9 C10 . . 119.2(3) ?
C8 C9 H9 . . 120.4 ?
C10 C9 H9 . . 120.4 ?
C17 C16 C15 . . 120.5(3) ?
C17 C16 H16 . . 119.7 ?
C15 C16 H16 . . 119.7 ?
C16 C15 C14 . . 121.6(3) ?
C16 C15 H15 . . 119.2 ?
C14 C15 H15 . . 119.2 ?
C3 C2 C1 . . 120.2(3) ?
C3 C2 H2 . . 119.9 ?
C1 C2 H2 . . 119.9 ?
C4 C3 C2 . . 119.7(3) ?
C4 C3 H3 . . 120.2 ?
C2 C3 H3 . . 120.2 ?

loop_
_geom_bond_atom_site_label_1
_geom_bond_atom_site_label_2
_geom_bond_site_symmetry_2
_geom_bond_distance
_geom_bond_publ_flag
Br1 C4 . 1.884(3) ?
O2 O2 1 0.000(4) ?
O2 C7 . 1.358(4) ?
O2 C8 . 1.396(4) ?
O1 C7 . 1.195(4) ?
C21 O4 . 1.452(5) ?
C21 H21A . 0.9600 ?
C21 H21B . 0.9600 ?
C21 H21C . 0.9600 ?
O4 C20 . 1.331(5) ?
C20 O3 . 1.196(5) ?
C20 C17 . 1.483(5) ?
C17 C16 . 1.379(5) ?
C17 C18 . 1.387(5) ?
C18 C19 . 1.376(5) ?
C18 H18 . 0.9300 ?
C19 C14 . 1.394(4) ?
C19 H19 . 0.9300 ?
C14 C15 . 1.395(4) ?
C14 C11 . 1.484(4) ?
C11 C12 . 1.392(5) ?
C11 C10 . 1.403(4) ?
C12 C13 . 1.384(4) ?
C12 H12 . 0.9300 ?
C13 C8 . 1.373(5) ?
C13 H13 . 0.9300 ?
C8 C9 . 1.373(5) ?
C7 C1 . 1.480(4) ?
C1 C2 . 1.390(4) ?
C1 C6 . 1.397(5) ?
C6 C5 . 1.385(5) ?
C6 H6 . 0.9300 ?
C5 C4 . 1.386(5) ?
C5 H5 . 0.9300 ?
C4 C3 . 1.376(5) ?
C10 C9 . 1.394(5) ?
C10 H10 . 0.9300 ?
C9 H9 . 0.9300 ?
C16 C15 . 1.387(4) ?
C16 H16 . 0.9300 ?
C15 H15 . 0.9300 ?
C2 C3 . 1.384(5) ?
C2 H2 . 0.9300 ?
C3 H3 . 0.9300 ?

loop_
_geom_hbond_atom_site_label_D
_geom_hbond_atom_site_label_H
_geom_hbond_atom_site_label_A
_geom_hbond_site_symmetry_A
_geom_hbond_distance_DH
_geom_hbond_distance_HA
_geom_hbond_distance_DA
_geom_hbond_angle_DHA
_geom_hbond_publ_flag
C3 H3 Cg1 4_445 0.93 2.82 3.526(4) 133 yes
C6 H6 Cg1 4_565 0.93 2.83 3.523(4) 133 yes
C10 H10 Cg2 4_555 0.93 2.83 3.523(4) 132 yes
C13 H13 Cg2 4_465 0.93 2.87 3.552(4) 131 yes
C16 H16 Cg3 4_555 0.93 2.92 3.566(4) 128 yes
C19 H19 Cg3 4_465 0.93 2.99 3.623(4) 127 yes

loop_
_geom_torsion_atom_site_label_1
_geom_torsion_atom_site_label_2
_geom_torsion_atom_site_label_3
_geom_torsion_atom_site_label_4
_geom_torsion_site_symmetry_1
_geom_torsion_site_symmetry_2
_geom_torsion_site_symmetry_3
_geom_torsion_site_symmetry_4
_geom_torsion
_geom_torsion_publ_flag
C21 O4 C20 O3 . . . . -4.2(6) ?
C21 O4 C20 C17 . . . . 176.9(4) ?
O3 C20 C17 C16 . . . . -175.4(4) ?
O4 C20 C17 C16 . . . . 3.5(5) ?
O3 C20 C17 C18 . . . . 6.2(6) ?
O4 C20 C17 C18 . . . . -174.8(3) ?
C16 C17 C18 C19 . . . . -0.7(5) ?
C20 C17 C18 C19 . . . . 177.7(3) ?
C17 C18 C19 C14 . . . . 0.2(5) ?
C18 C19 C14 C11 . . . . 179.5(3) ?
C19 C14 C11 C12 . . . . 6.1(5) ?
C15 C14 C11 C12 . . . . -174.4(3) ?
C19 C14 C11 C10 . . . . -174.0(3) ?
C15 C14 C11 C10 . . . . 5.5(5) ?
C10 C11 C12 C13 . . . . 0.6(5) ?
C14 C11 C12 C13 . . . . -179.5(3) ?
C11 C12 C13 C8 . . . . -0.5(5) ?
C12 C13 C8 C9 . . . . 0.3(5) ?
C12 C13 C8 O2 . . . 1 174.7(3) ?
C12 C13 C8 O2 . . . . 174.7(3) ?
C7 O2 C8 C9 . . . . -60.4(4) ?
C7 O2 C8 C13 . . . . 125.3(3) ?
C8 O2 C7 O1 . . . . -0.5(5) ?
C8 O2 C7 C1 . . . . 178.0(3) ?
O1 C7 C1 C2 . . . . -178.9(3) ?
O2 C7 C1 C2 1 . . . 2.7(4) ?
O2 C7 C1 C2 . . . . 2.7(4) ?
O1 C7 C1 C6 . . . . 0.2(5) ?
O2 C7 C1 C6 1 . . . -178.2(3) ?
O2 C7 C1 C6 . . . . -178.2(3) ?
C2 C1 C6 C5 . . . . -0.5(5) ?
C7 C1 C6 C5 . . . . -179.7(3) ?
C1 C6 C5 C4 . . . . 0.2(5) ?
C6 C5 C4 C3 . . . . -0.5(5) ?
C6 C5 C4 Br1 . . . . 178.9(3) ?
C12 C11 C10 C9 . . . . -0.6(5) ?
C14 C11 C10 C9 . . . . 179.5(3) ?
C13 C8 C9 C10 . . . . -0.3(5) ?
O2 C8 C9 C10 1 . . . -174.5(3) ?
O2 C8 C9 C10 . . . . -174.5(3) ?
C11 C10 C9 C8 . . . . 0.5(5) ?
C18 C17 C16 C15 . . . . 1.0(5) ?
C20 C17 C16 C15 . . . . -177.3(3) ?
C17 C16 C15 C14 . . . . -0.8(5) ?
C19 C14 C15 C16 . . . . 0.3(5) ?
C11 C14 C15 C16 . . . . -179.2(3) ?
C6 C1 C2 C3 . . . . 1.1(5) ?
C7 C1 C2 C3 . . . . -179.8(3) ?
C5 C4 C3 C2 . . . . 1.1(5) ?
Br1 C4 C3 C2 . . . . -178.3(3) ?
C1 C2 C3 C4 . . . . -1.4(5) ?
